data_2005307
loop_
_publ_author_name
'Fong, M. C.'
'Gable, R. W.'
'Schiesser, C. H.'

_publ_section_title
;
 <i>N</i>-Phenyl-2-(triphenylstannylseleno)benzamide and
 2-Methylseleno-<i>N</i>-phenylbenzamide
;
_journal_issue 8
_journal_name_full 'Acta Crystallographica Section C'
_journal_page_first 1886
_journal_page_last 1889
_journal_paper_doi 10.1107/S0108270196000790
_journal_volume 52
_journal_year 1996
_chemical_formula_iupac 'C14 H13 N1 O1 Se1'
_chemical_formula_sum 'C14 H13 N O Se'
_chemical_formula_weight 290.22
_chemical_name_systematic
;
 2-methylseleno-N-phenylbenzamide
;
_space_group_IT_number 61
_symmetry_cell_setting orthorhombic
_symmetry_space_group_name_Hall '-P 2ac 2ab'
_symmetry_space_group_name_H-M 'P b c a'
_audit_creation_method SHELXL
_cell_angle_alpha 90
_cell_angle_beta 90
_cell_angle_gamma 90
_cell_formula_units_Z 8
_cell_length_a 9.777(2)
_cell_length_b 16.692(2)
_cell_length_c 15.820(1)
_cell_measurement_reflns_used 25
_cell_measurement_temperature 293(1)
_cell_measurement_theta_max 34.6
_cell_measurement_theta_min 18.8
_cell_volume 2581.8(6)
_computing_molecular_graphics 'ORTEPII (Johnson, 1976)'
_computing_publication_material SHELXL93
_computing_structure_refinement 'SHELXL93 (Sheldrick, 1993)'
_computing_structure_solution 'SHELXS86 (Sheldrick, 1990)'
_diffrn_ambient_temperature 293.0(10)
_diffrn_measurement_device 'Enraf-Nonius CAD-4 MachS'
_diffrn_measurement_method \w/2\q
_diffrn_radiation_monochromator none
_diffrn_radiation_source 'fine-focus sealed tube'
_diffrn_radiation_type 'CuK\a (nickel filtered)'
_diffrn_radiation_wavelength 1.54180
_diffrn_reflns_av_R_equivalents 0.0125
_diffrn_reflns_av_sigmaI/netI 0.0197
_diffrn_reflns_limit_h_max 12
_diffrn_reflns_limit_h_min -1
_diffrn_reflns_limit_k_max 20
_diffrn_reflns_limit_k_min -1
_diffrn_reflns_limit_l_max 1
_diffrn_reflns_limit_l_min -19
_diffrn_reflns_number 3400
_diffrn_reflns_theta_max 74.92
_diffrn_reflns_theta_min 5.30
_diffrn_standards_decay_% none
_diffrn_standards_interval_time 150
_diffrn_standards_number 3
_exptl_absorpt_coefficient_mu 3.794
_exptl_absorpt_correction_T_max 0.8599
_exptl_absorpt_correction_T_min 0.3036
_exptl_absorpt_correction_type 'Gaussian integration from crystal shape (SHELX76; Sheldrick, 1976)'
_exptl_crystal_colour colourless
_exptl_crystal_density_diffrn 1.493
_exptl_crystal_density_meas ?
_exptl_crystal_description plate
_exptl_crystal_F_000 1168
_exptl_crystal_size_max 0.66
_exptl_crystal_size_mid 0.22
_exptl_crystal_size_min 0.04
_refine_diff_density_max 0.216
_refine_diff_density_min -0.425
_refine_ls_extinction_method none
_refine_ls_goodness_of_fit_all 1.049
_refine_ls_goodness_of_fit_obs 1.080
_refine_ls_hydrogen_treatment
;
For H(N), all coordinates refined; other H atoms riding with all
parameters refined
;
_refine_ls_matrix_type full
_refine_ls_number_parameters 170
_refine_ls_number_reflns 2659
_refine_ls_number_restraints 0
_refine_ls_restrained_S_all 1.049
_refine_ls_restrained_S_obs 1.080
_refine_ls_R_factor_all 0.0392
_refine_ls_R_factor_obs 0.0290
_refine_ls_shift/esd_max 0.000
_refine_ls_shift/esd_mean 0.000
_refine_ls_structure_factor_coef Fsqd
_refine_ls_weighting_scheme
;
calc w = 1/[\s^2^(F~o~^2^) + (0.0366P)^2^ + 1.0801P]
where P = (F~o~^2^ + 2F~c~^2^)/3
;
_refine_ls_wR_factor_all 0.0795
_refine_ls_wR_factor_obs 0.0731
_reflns_number_observed 2149
_reflns_number_total 2659
_reflns_observed_criterion >2sigma(I)
_cod_data_source_file ta1069.cif
_cod_data_source_block csch_5
_cod_depositor_comments
;
The following automatic conversions were performed:
'_symmetry_cell_setting' value 'Orthorhombic' changed to 'orthorhombic'
according to '/home/saulius/struct/CIF-dictionaries/cif_core.dic'
dictionary named 'cif_core.dic' version 2.4.1 from 2010-06-29.

Automatic conversion script
Id: cif_fix_enum 1527 2010-12-29 10:47:43Z saulius 

The following automatic conversions were performed:

'_symmetry_cell_setting' value 'Orthorhombic' changed to
'orthorhombic' according to
/home/saulius/struct/CIF-dictionaries/cif_core.dic dictionary named
'cif_core.dic' version 2.4.1 from
2010-06-29.

'_geom_contact_publ_flag' value 'Y' changed to 'y'
according to /home/saulius/struct/CIF-dictionaries/cif_core.dic
dictionary named 'cif_core.dic' version 2.4.1 from 2010-06-29 (2
times).

Automatic conversion script
Id: cif_fix_values 1715 2011-07-08 13:25:40Z adriana 

The following automatic conversions were performed:

'_exptl_crystal_density_meas' value 'none' was changed to '?' - the
value is perceived as not measured.

Automatic conversion script
Id: cif_fix_values 3008 2015-01-20 13:52:24Z robertas 
;
_cod_original_cell_volume 2581.8(7)
_cod_original_formula_sum 'C14 H13 N1 O1 Se1'
_cod_database_code 2005307

loop_
_symmetry_equiv_pos_as_xyz
'x, y, z'
'x+1/2, -y+1/2, -z'
'-x, y+1/2, -z+1/2'
'-x+1/2, -y, z+1/2'
'-x, -y, -z'
'-x-1/2, y-1/2, z'
'x, -y-1/2, z-1/2'
'x-1/2, y, -z-1/2'

loop_
_atom_site_aniso_label
_atom_site_aniso_U_11
_atom_site_aniso_U_22
_atom_site_aniso_U_33
_atom_site_aniso_U_12
_atom_site_aniso_U_13
_atom_site_aniso_U_23
Se 0.0515(2) 0.0618(2) 0.0528(2) -0.01016(12) -0.00519(11) 0.00159(12)
O 0.0338(8) 0.0798(12) 0.0727(11) -0.0139(8) -0.0064(8) 0.0157(10)
N 0.0275(9) 0.0521(10) 0.0593(11) -0.0078(8) 0.0017(9) 0.0047(9)
C1 0.0357(10) 0.0454(11) 0.0514(12) 0.0026(9) 0.0037(9) -0.0046(10)
C2 0.0330(10) 0.0462(11) 0.0496(11) -0.0015(9) 0.0044(9) -0.0048(9)
C3 0.0533(14) 0.0574(13) 0.0552(14) -0.0072(11) -0.0011(12) -0.0079(11)
C4 0.072(2) 0.0540(14) 0.074(2) -0.0198(13) -0.0037(15) -0.0098(13)
C5 0.067(2) 0.0446(12) 0.082(2) -0.0086(12) 0.0029(15) 0.0018(13)
C6 0.0517(13) 0.0498(12) 0.0611(14) 0.0040(11) 0.0021(11) 0.0038(11)
C7 0.0325(10) 0.0525(11) 0.0463(11) -0.0038(9) 0.0032(9) -0.0047(10)
C8 0.0414(11) 0.0458(11) 0.0477(11) -0.0062(9) 0.0063(10) -0.0045(10)
C9 0.0447(13) 0.0621(14) 0.0605(15) -0.0146(11) 0.0057(11) 0.0016(12)
C10 0.065(2) 0.072(2) 0.071(2) -0.0258(15) 0.0155(14) 0.0031(15)
C11 0.091(2) 0.0565(15) 0.074(2) -0.011(2) 0.014(2) 0.0123(14)
C12 0.069(2) 0.064(2) 0.088(2) 0.0065(14) 0.006(2) 0.0197(15)
C13 0.0466(14) 0.0581(14) 0.075(2) -0.0016(11) 0.0054(12) 0.0091(13)
C14 0.114(3) 0.091(2) 0.057(2) -0.031(2) -0.019(2) 0.010(2)

loop_
_atom_site_label
_atom_site_occupancy
_atom_site_fract_x
_atom_site_fract_y
_atom_site_fract_z
_atom_site_U_iso_or_equiv
_atom_site_thermal_displace_type
_atom_site_calc_flag
_atom_site_refinement_flags
_atom_site_type_symbol
Se 1 .04443(3) .21728(2) .05502(2) .0554(1) Uani d . Se
O 1 .0492(2) .1622(1) .2241(1) .0621(5) Uani d . O
N 1 .2559(2) .1400(1) .2827(1) .0463(4) Uani d . N
C1 1 .1760(2) .2809(1) .1151(2) .0442(5) Uani d . C
C2 1 .2232(2) .2569(1) .1948(1) .0429(5) Uani d . C
C3 1 .3160(3) .3049(2) .2381(2) .0553(6) Uani d . C
H3 1 .3474(3) .2891(2) .2910(2) .063(8) Uiso calc R H
C4 1 .3620(3) .3760(2) .2032(2) .0666(7) Uani d . C
H4 1 .4237(3) .4079(2) .2327(2) .09(1) Uiso calc R H
C5 1 .3163(3) .3993(2) .1248(2) .0644(7) Uani d . C
H5 1 .3471(3) .4472(2) .1015(2) .074(9) Uiso calc R H
C6 1 .2254(3) .3523(1) .0807(2) .0542(6) Uani d . C
H6 1 .1964(3) .3683(1) .0273(2) .062(8) Uiso calc R H
C7 1 .1687(2) .1825(1) .2348(1) .0438(5) Uani d . C
C8 1 .2294(2) .0719(1) .3330(1) .0450(5) Uani d . C
C9 1 .0989(3) .0437(2) .3504(2) .0558(6) Uani d . C
H9 1 .0227(3) .0685(2) .3269(2) .056(7) Uiso calc R H
C10 1 .0834(3) -.0219(2) .4035(2) .0696(8) Uani d . C
H10 1 -.0041(3) -.0405(2) .4155(2) .079(9) Uiso calc R H
C11 1 .1936(4) -.0598(2) .4384(2) .0739(8) Uani d . C
H11 1 .1813(4) -0.1039(2) .4734(2) .081(9) Uiso calc R H
C12 1 .3228(3) -.0320(2) .4211(2) .0733(8) Uani d . C
H12 1 .3985(3) -.0572(2) .4448(2) .09(1) Uiso calc R H
C13 1 .3404(3) .0333(2) .3687(2) .0600(6) Uani d . C
H13 1 .4283(3) .0517(2) .3572(2) .059(8) Uiso calc R H
C14 1 .0722(5) .2586(3) -.0579(2) .088(1) Uani d . C
H14A 1 .0117(5) .2317(3) -.0964(2) .14(2) Uiso calc R H
H14B 1 .1652(5) .2495(3) -.0748(2) .14(2) Uiso calc R H
H14C 1 .0534(5) .3150(3) -.0586(2) .12(2) Uiso calc R H
H(N) 1 .325(3) .153(1) .281(2) .043(7) Uiso d . H

loop_
_atom_type_symbol
_atom_type_description
_atom_type_scat_dispersion_real
_atom_type_scat_dispersion_imag
_atom_type_scat_source
C C 0.0181 0.0091 'International Tables Vol C Tables 4.2.6.8 and 6.1.1.4'
H H 0.0000 0.0000 'International Tables Vol C Tables 4.2.6.8 and 6.1.1.4'
N N 0.0311 0.0180 'International Tables Vol C Tables 4.2.6.8 and 6.1.1.4'
O O 0.0492 0.0322 'International Tables Vol C Tables 4.2.6.8 and 6.1.1.4'
Se Se -0.7943 1.1372 'International Tables Vol C Tables 4.2.6.8 and 6.1.1.4'

loop_
_geom_angle_atom_site_label_1
_geom_angle_atom_site_label_2
_geom_angle_atom_site_label_3
_geom_angle
_geom_angle_publ_flag
C1 Se C14 99.55(13) y
C7 N C8 128.8(2) y
C7 N H(N) 115(2) ?
C8 N H(N) 116(2) ?
C6 C1 C2 118.7(2) ?
C6 C1 Se 120.8(2) ?
C2 C1 Se 120.5(2) ?
C3 C2 C1 119.6(2) ?
C3 C2 C7 120.2(2) ?
C1 C2 C7 120.1(2) ?
C4 C3 C2 120.6(2) ?
C4 C3 H3 119.7(2) ?
C2 C3 H3 119.71(14) ?
C5 C4 C3 119.8(3) ?
C5 C4 H4 120.1(2) ?
C3 C4 H4 120.1(2) ?
C4 C5 C6 120.4(2) ?
C4 C5 H5 119.8(2) ?
C6 C5 H5 119.8(2) ?
C5 C6 C1 120.9(2) ?
C5 C6 H6 119.6(2) ?
C1 C6 H6 119.57(15) ?
O C7 N 122.4(2) y
O C7 C2 120.7(2) y
N C7 C2 116.9(2) y
C13 C8 C9 118.9(2) ?
C13 C8 N 117.4(2) ?
C9 C8 N 123.6(2) ?
C8 C9 C10 119.2(3) ?
C8 C9 H9 120.41(15) ?
C10 C9 H9 120.4(2) ?
C11 C10 C9 121.6(3) ?
C11 C10 H10 119.2(2) ?
C9 C10 H10 119.2(2) ?
C10 C11 C12 119.3(3) ?
C10 C11 H11 120.4(2) ?
C12 C11 H11 120.4(2) ?
C11 C12 C13 120.1(3) ?
C11 C12 H12 120.0(2) ?
C13 C12 H12 120.0(2) ?
C12 C13 C8 121.0(2) ?
C12 C13 H13 119.5(2) ?
C8 C13 H13 119.51(14) ?
Se C14 H14A 109.47(11) ?
Se C14 H14B 109.47(14) ?
H14A C14 H14B 109.5 ?
Se C14 H14C 109.47(14) ?
H14A C14 H14C 109.5 ?
H14B C14 H14C 109.5 ?

loop_
_geom_bond_atom_site_label_1
_geom_bond_atom_site_label_2
_geom_bond_distance
_geom_bond_publ_flag
Se C1 1.920(2) y
Se C14 1.935(3) y
O C7 1.228(3) y
N C7 1.343(3) y
N C8 1.412(3) y
N H(N) 0.71(2) ?
C1 C6 1.396(3) ?
C1 C2 1.401(3) ?
C2 C3 1.391(3) ?
C2 C7 1.493(3) ?
C3 C4 1.384(4) ?
C3 H3 0.93 ?
C4 C5 1.374(4) ?
C4 H4 0.93 ?
C5 C6 1.376(4) ?
C5 H5 0.93 ?
C6 H6 0.93 ?
C8 C13 1.383(3) ?
C8 C9 1.387(3) ?
C9 C10 1.388(4) ?
C9 H9 0.93 ?
C10 C11 1.366(4) ?
C10 H10 0.93 ?
C11 C12 1.373(4) ?
C11 H11 0.93 ?
C12 C13 1.380(4) ?
C12 H12 0.93 ?
C13 H13 0.93 ?
C14 H14A 0.96 ?
C14 H14B 0.96 ?
C14 H14C 0.96 ?

loop_
_geom_contact_atom_site_label_1
_geom_contact_atom_site_label_2
_geom_contact_distance
_geom_contact_publ_flag
Se O 2.829(2) y
Se N 4.349(2) y

loop_
_geom_torsion_atom_site_label_1
_geom_torsion_atom_site_label_2
_geom_torsion_atom_site_label_3
_geom_torsion_atom_site_label_4
_geom_torsion
_geom_torsion_publ_flag
C14 Se C1 C6 19.8(2) y
C14 Se C1 C2 -160.9(2) y
C6 C1 C2 C3 0.9(3) ?
Se C1 C2 C3 -178.4(2) ?
C6 C1 C2 C7 177.7(2) ?
Se C1 C2 C7 -1.6(3) ?
C1 C2 C3 C4 0.0(4) ?
C7 C2 C3 C4 -176.8(2) ?
C2 C3 C4 C5 -0.4(4) ?
C3 C4 C5 C6 -0.2(4) ?
C4 C5 C6 C1 1.1(4) ?
C2 C1 C6 C5 -1.5(3) ?
Se C1 C6 C5 177.9(2) ?
C8 N C7 O -5.4(4) y
C8 N C7 C2 174.2(2) y
C3 C2 C7 O 142.6(2) y
C1 C2 C7 O -34.2(3) y
C3 C2 C7 N -37.0(3) y
C1 C2 C7 N 146.2(2) y
C7 N C8 C13 172.5(2) y
C7 N C8 C9 -9.6(4) y
C13 C8 C9 C10 0.4(4) ?
N C8 C9 C10 -177.4(2) ?
C8 C9 C10 C11 -0.5(4) ?
C9 C10 C11 C12 0.5(5) ?
C10 C11 C12 C13 -0.3(5) ?
C11 C12 C13 C8 0.2(5) ?
C9 C8 C13 C12 -0.3(4) ?
N C8 C13 C12 177.7(3) ?

loop_
_cod_related_entry_id
_cod_related_entry_database
_cod_related_entry_code
1 ChemSpider 2338593
